data_4312674
loop_
_publ_author_name
'Zoran Mazej'
'Primo\<z Benki\<c'

_publ_contact_author
;
    Dr. Zoran Mazej
    Jo\<zef Stefan Institute
    Department of Inorganic Chemistry and Technology
    Jamova 39
    1000 Ljubljana
    Slovenia
;
_publ_contact_author_email zoran.mazej@ijs.si
_publ_contact_author_fax '(386) 1 423 21 25'
_publ_contact_author_phone '(386) 1 477 33 01'
_publ_section_title
;
 Silver(I) Undecafluorodiantimonate(V)
;
_journal_name_full 'Inorganic Chemistry'
_journal_page_first 8337
_journal_page_last 8343
_journal_paper_doi 10.1021/ic034616b
_journal_volume 42
_journal_year 2003
_chemical_formula_sum 'Ag F11 Sb2'
_chemical_formula_weight 560.37
_chemical_name_systematic
; 
 ? 
;
_space_group_IT_number 61
_symmetry_cell_setting orthorhombic
_symmetry_space_group_name_Hall '-P 2ac 2ab'
_symmetry_space_group_name_H-M 'P b c a'
_atom_sites_solution_hydrogens geom
_atom_sites_solution_primary direct
_atom_sites_solution_secondary difmap
_audit_creation_method SHELXL-97
_cell_angle_alpha 90.00
_cell_angle_beta 90.00
_cell_angle_gamma 90.00
_cell_formula_units_Z 24
_cell_length_a 10.9180(7)
_cell_length_b 12.4628(8)
_cell_length_c 38.802(3)
_cell_measurement_reflns_used 9517
_cell_measurement_temperature 250(2)
_cell_measurement_theta_max 28.6986
_cell_measurement_theta_min 1.0495
_cell_volume 5279.7(6)
_computing_cell_refinement 'CrystalClear (Rigaku Corp., 2000)'
_computing_data_collection 'CrystalClear (Rigaku Corp., 2000)'
_computing_data_reduction 'CrystalClear (Rigaku Corp., 2000)'
_computing_structure_refinement 'SHELXL-97 (Sheldrick, 1997)'
_computing_structure_solution 'SHELXS-97 (Sheldrick, 1990)'
_diffrn_ambient_temperature 250(2)
_diffrn_detector_area_resol_mean 14.6306
_diffrn_measured_fraction_theta_full 0.94
_diffrn_measured_fraction_theta_max 0.88
_diffrn_measurement_details
;
scan:
    Number of images: 133
               Slice: 0.1000 - 40.0000
         Image width: 0.3000
            Exp time: 5.0000
       Rotation axis: Omega
               Omega: 0.0000
                 Chi: 90.0000
                 Phi: 0.0000
                 XTD: 65.0362
              2theta: 27.1417
scan:
    Number of images: 600
               Slice: -90.0000 - 90.0000
         Image width: 0.3000
            Exp time: 5.0000
       Rotation axis: Phi
               Omega: 0.0000
                 Chi: 0.0000
                 Phi: 0.0000
                 XTD: 65.0362
              2theta: 27.1417

;
_diffrn_measurement_device
;
 Mercury CCD (2x2 bin mode)
;
_diffrn_measurement_device_details
;
 AFC7: Eulerian 3-circle
;
_diffrn_measurement_method dtprofit.ref
_diffrn_radiation_detector CCD
_diffrn_radiation_monochromator graphite
_diffrn_radiation_source 'fine-focus sealed tube'
_diffrn_radiation_type MoK\a
_diffrn_radiation_wavelength 0.71069
_diffrn_reflns_av_R_equivalents 0.0444
_diffrn_reflns_av_sigmaI/netI 0.0385
_diffrn_reflns_limit_h_max 14
_diffrn_reflns_limit_h_min -12
_diffrn_reflns_limit_k_max 16
_diffrn_reflns_limit_k_min -11
_diffrn_reflns_limit_l_max 28
_diffrn_reflns_limit_l_min -50
_diffrn_reflns_number 17597
_diffrn_reflns_theta_full 27.81
_diffrn_reflns_theta_max 28.89
_diffrn_reflns_theta_min 1.05
_exptl_absorpt_coefficient_mu 8.440
_exptl_absorpt_correction_T_max 0.282
_exptl_absorpt_correction_T_min 0.159
_exptl_absorpt_correction_type multi-scan
_exptl_crystal_colour Colorless
_exptl_crystal_density_diffrn 4.230
_exptl_crystal_density_method 'not measured'
_exptl_crystal_description Prism
_exptl_crystal_F_000 5952
_exptl_crystal_size_max 0.30
_exptl_crystal_size_mid 0.17
_exptl_crystal_size_min 0.15
_refine_diff_density_max 1.944
_refine_diff_density_min -2.351
_refine_diff_density_rms 0.335
_refine_ls_extinction_coef 0.00019(2)
_refine_ls_extinction_expression Fc^*^=kFc[1+0.001xFc^2^\l^3^/sin(2\q)]^-1/4^
_refine_ls_extinction_method SHELXL
_refine_ls_goodness_of_fit_ref 1.209
_refine_ls_hydrogen_treatment mixed
_refine_ls_matrix_type full
_refine_ls_number_parameters 380
_refine_ls_number_reflns 6116
_refine_ls_number_restraints 0
_refine_ls_restrained_S_all 1.209
_refine_ls_R_factor_all 0.0712
_refine_ls_R_factor_gt 0.0615
_refine_ls_shift/su_max 0.000
_refine_ls_shift/su_mean 0.000
_refine_ls_structure_factor_coef Fsqd
_refine_ls_weighting_details 'calc w=1/[\s^2^(Fo^2^)+(0.0418P)^2^+151.9864P] where P=(Fo^2^+2Fc^2^)/3'
_refine_ls_weighting_scheme calc
_refine_ls_wR_factor_gt 0.1334
_refine_ls_wR_factor_ref 0.1391
_reflns_number_gt 5479
_reflns_number_total 6116
_reflns_threshold_expression >2sigma(I)
_cod_data_source_file ic034616bsi20030811_075140.cif
_cod_data_source_block AgSb2F11
_cod_depositor_comments
;
The following automatic conversions were performed:

'_exptl_absorpt_correction_type' value 'Multi-scan' changed to
'multi-scan' according to the built-in table from CIF Core dictionary
named 'cif_core.dic' version 2.4.1 from 2010-06-29.

Automatic conversion script
Id: cif_fix_values 1646 2011-03-28 12:23:43Z adriana 
;
_cod_original_sg_symbol_H-M 'P b c a '
_cod_database_code 4312674

loop_
_symmetry_equiv_pos_as_xyz
'x, y, z'
'x+1/2, -y+1/2, -z'
'-x, y+1/2, -z+1/2'
'-x+1/2, -y, z+1/2'
'-x, -y, -z'
'-x-1/2, y-1/2, z'
'x, -y-1/2, z-1/2'
'x-1/2, y, -z-1/2'

loop_
_atom_site_label
_atom_site_type_symbol
_atom_site_fract_x
_atom_site_fract_y
_atom_site_fract_z
_atom_site_U_iso_or_equiv
_atom_site_adp_type
_atom_site_occupancy
_atom_site_symmetry_multiplicity
_atom_site_calc_flag
_atom_site_refinement_flags
_atom_site_disorder_assembly
_atom_site_disorder_group
Sb1 Sb 0.38030(7) 0.51418(6) 0.18228(2) 0.02349(18) Uani 1 1 d . . .
Sb2 Sb 0.51095(7) 0.70270(6) 0.25356(2) 0.02388(18) Uani 1 1 d . . .
Sb3 Sb 0.36509(7) 0.47343(6) 0.052363(19) 0.02147(18) Uani 1 1 d . . .
Sb4 Sb 0.50929(7) 0.20077(6) 0.02108(2) 0.02462(19) Uani 1 1 d . . .
Sb5 Sb 1.01481(7) 0.38434(7) 0.12542(2) 0.02403(19) Uani 1 1 d . . .
Sb6 Sb 0.71942(7) 0.21748(7) 0.13466(2) 0.02304(18) Uani 1 1 d . . .
Ag1 Ag 0.75081(9) 0.45152(9) 0.04993(3) 0.0343(2) Uani 1 1 d . . .
Ag2 Ag 0.75715(9) 0.45734(8) 0.21290(3) 0.0302(2) Uani 1 1 d . . .
Ag3 Ag 0.17330(9) 0.70689(8) 0.12198(3) 0.0330(2) Uani 1 1 d . . .
F1 F 0.4352(7) 0.6434(6) 0.20962(18) 0.0330(17) Uani 1 1 d . . .
F3 F 0.4197(8) 0.3418(6) 0.02506(18) 0.0348(17) Uani 1 1 d . . .
F5 F 0.8977(6) 0.2575(6) 0.1303(2) 0.0346(18) Uani 1 1 d . . .
F11 F 0.5298(7) 0.4580(7) 0.1949(3) 0.046(2) Uani 1 1 d . . .
F12 F 0.3113(8) 0.4665(7) 0.2227(2) 0.043(2) Uani 1 1 d . . .
F13 F 0.2401(9) 0.5957(8) 0.1737(3) 0.057(3) Uani 1 1 d . . .
F14 F 0.4509(11) 0.5793(9) 0.1449(2) 0.063(3) Uani 1 1 d . . .
F15 F 0.3300(7) 0.3940(6) 0.15777(19) 0.0334(17) Uani 1 1 d . . .
F21 F 0.6367(9) 0.6077(8) 0.2439(2) 0.052(2) Uani 1 1 d . . .
F22 F 0.4262(9) 0.5942(8) 0.2760(2) 0.056(3) Uani 1 1 d . . .
F23 F 0.3747(8) 0.7899(8) 0.2557(2) 0.049(2) Uani 1 1 d . . .
F24 F 0.5877(8) 0.8028(7) 0.2257(2) 0.046(2) Uani 1 1 d . . .
F25 F 0.5812(8) 0.7505(7) 0.2940(2) 0.0395(19) Uani 1 1 d . . .
F31 F 0.3825(9) 0.3854(7) 0.09042(19) 0.044(2) Uani 1 1 d . . .
F32 F 0.5303(7) 0.5081(7) 0.0562(2) 0.0389(19) Uani 1 1 d . . .
F33 F 0.3623(7) 0.5363(6) 0.00891(18) 0.0328(16) Uani 1 1 d . . .
F34 F 0.2085(7) 0.4240(7) 0.0460(2) 0.043(2) Uani 1 1 d . . .
F35 F 0.3137(7) 0.5932(6) 0.0765(2) 0.0360(18) Uani 1 1 d . . .
F41 F 0.4586(9) 0.1778(8) 0.0663(2) 0.049(2) Uani 1 1 d . . .
F42 F 0.6442(8) 0.2748(7) 0.0379(2) 0.050(2) Uani 1 1 d . . .
F43 F 0.5476(9) 0.2430(8) -0.0228(2) 0.050(2) Uani 1 1 d . . .
F44 F 0.3632(8) 0.1443(7) 0.0048(3) 0.053(2) Uani 1 1 d . . .
F45 F 0.5940(8) 0.0720(7) 0.0209(2) 0.044(2) Uani 1 1 d . . .
F51 F 0.9387(8) 0.4061(8) 0.0835(2) 0.052(2) Uani 1 1 d . . .
F52 F 0.8937(8) 0.4611(7) 0.1474(3) 0.062(3) Uani 1 1 d . . .
F53 F 1.0748(10) 0.3467(10) 0.1677(3) 0.065(3) Uani 1 1 d . . .
F54 F 1.1208(7) 0.2882(6) 0.1052(3) 0.043(2) Uani 1 1 d . . .
F55 F 1.1171(7) 0.5016(6) 0.1193(2) 0.0389(19) Uani 1 1 d . . .
F61 F 0.6918(8) 0.3340(7) 0.1057(2) 0.0417(19) Uani 1 1 d . . .
F62 F 0.7144(8) 0.3108(8) 0.1717(2) 0.046(2) Uani 1 1 d . . .
F63 F 0.7755(7) 0.1127(7) 0.1647(2) 0.041(2) Uani 1 1 d . . .
F64 F 0.7448(8) 0.1277(7) 0.0973(2) 0.0424(19) Uani 1 1 d . . .
F65 F 0.5538(7) 0.1855(7) 0.1383(2) 0.0393(19) Uani 1 1 d . . .

loop_
_atom_site_aniso_label
_atom_site_aniso_U_11
_atom_site_aniso_U_22
_atom_site_aniso_U_33
_atom_site_aniso_U_23
_atom_site_aniso_U_13
_atom_site_aniso_U_12
Sb1 0.0245(4) 0.0226(4) 0.0233(4) 0.0000(3) -0.0036(3) 0.0001(3)
Sb2 0.0215(4) 0.0210(4) 0.0291(4) -0.0026(3) -0.0010(3) -0.0009(3)
Sb3 0.0187(3) 0.0210(4) 0.0247(4) -0.0008(3) 0.0025(3) -0.0009(3)
Sb4 0.0236(4) 0.0208(4) 0.0295(4) -0.0018(3) -0.0006(3) 0.0014(3)
Sb5 0.0142(3) 0.0198(4) 0.0380(4) 0.0017(3) 0.0003(3) -0.0006(3)
Sb6 0.0151(3) 0.0250(4) 0.0290(4) -0.0005(3) -0.0021(3) -0.0021(3)
Ag1 0.0199(4) 0.0416(6) 0.0415(5) 0.0078(5) -0.0050(4) -0.0062(4)
Ag2 0.0259(4) 0.0280(5) 0.0367(5) -0.0061(4) -0.0068(4) 0.0012(4)
Ag3 0.0235(4) 0.0281(5) 0.0472(6) 0.0052(4) -0.0019(4) -0.0027(4)
F1 0.046(4) 0.022(4) 0.031(4) -0.004(3) -0.015(3) -0.004(3)
F3 0.052(5) 0.024(4) 0.029(4) -0.004(3) 0.002(3) 0.010(4)
F5 0.019(3) 0.019(3) 0.066(5) 0.005(3) 0.003(3) 0.000(3)
F11 0.027(4) 0.030(4) 0.081(6) -0.012(4) -0.008(4) 0.010(4)
F12 0.041(5) 0.042(5) 0.044(5) -0.002(4) 0.015(4) -0.002(4)
F13 0.053(6) 0.050(6) 0.067(6) -0.019(5) -0.035(5) 0.024(5)
F14 0.091(8) 0.061(6) 0.035(5) 0.013(4) 0.005(5) -0.035(6)
F15 0.042(4) 0.023(4) 0.036(4) -0.004(3) -0.004(3) -0.004(3)
F21 0.046(5) 0.054(6) 0.056(6) -0.017(5) -0.011(4) 0.026(5)
F22 0.065(6) 0.059(6) 0.042(5) 0.005(4) -0.002(4) -0.037(5)
F23 0.033(4) 0.059(6) 0.056(5) -0.019(5) -0.007(4) 0.016(4)
F24 0.047(5) 0.039(5) 0.051(5) 0.013(4) 0.001(4) -0.018(4)
F25 0.041(4) 0.045(5) 0.033(4) -0.012(4) -0.010(3) 0.000(4)
F31 0.071(6) 0.039(5) 0.023(4) 0.007(3) 0.001(4) 0.000(4)
F32 0.022(4) 0.046(5) 0.048(5) -0.010(4) 0.004(3) -0.002(3)
F33 0.037(4) 0.034(4) 0.027(3) 0.011(3) 0.000(3) 0.004(3)
F34 0.032(4) 0.053(5) 0.045(5) -0.003(4) 0.002(3) -0.015(4)
F35 0.034(4) 0.031(4) 0.044(4) -0.016(3) 0.005(3) 0.002(3)
F41 0.060(6) 0.047(5) 0.039(5) 0.010(4) 0.017(4) 0.009(5)
F42 0.040(5) 0.047(5) 0.062(6) 0.013(4) -0.015(4) -0.014(4)
F43 0.066(6) 0.054(6) 0.029(4) 0.003(4) 0.008(4) 0.020(5)
F44 0.036(5) 0.036(5) 0.088(7) -0.003(5) -0.019(5) -0.008(4)
F45 0.042(5) 0.033(4) 0.057(5) 0.005(4) 0.002(4) 0.013(4)
F51 0.037(5) 0.060(6) 0.060(6) 0.025(5) -0.019(4) -0.013(4)
F52 0.033(5) 0.034(5) 0.119(9) -0.017(5) 0.033(5) 0.002(4)
F53 0.054(6) 0.090(8) 0.051(6) 0.028(6) -0.013(5) -0.035(6)
F54 0.026(4) 0.023(4) 0.080(6) -0.013(4) 0.013(4) 0.008(3)
F55 0.031(4) 0.028(4) 0.057(5) 0.004(4) 0.008(4) -0.011(3)
F61 0.039(5) 0.036(4) 0.050(5) 0.013(4) -0.007(4) 0.006(4)
F62 0.037(5) 0.055(6) 0.047(5) -0.020(4) 0.003(4) -0.003(4)
F63 0.022(4) 0.043(5) 0.058(5) 0.027(4) -0.007(3) -0.011(3)
F64 0.043(5) 0.043(5) 0.041(4) -0.014(4) -0.001(4) -0.002(4)
F65 0.019(4) 0.044(5) 0.055(5) 0.002(4) 0.001(3) 0.000(3)

loop_
_atom_type_symbol
_atom_type_description
_atom_type_scat_dispersion_real
_atom_type_scat_dispersion_imag
_atom_type_scat_source
Sb Sb -0.5866 1.5461 'International Tables Vol C Tables 4.2.6.8 and 6.1.1.4'
Ag Ag -0.8971 1.1015 'International Tables Vol C Tables 4.2.6.8 and 6.1.1.4'
F F 0.0171 0.0103 'International Tables Vol C Tables 4.2.6.8 and 6.1.1.4'

loop_
_geom_angle_atom_site_label_1
_geom_angle_atom_site_label_2
_geom_angle_atom_site_label_3
_geom_angle
_geom_angle_site_symmetry_1
_geom_angle_site_symmetry_3
_geom_angle_publ_flag
F14 Sb1 F12 172.3(4) . . ?
F14 Sb1 F11 90.4(5) . . ?
F12 Sb1 F11 90.7(4) . . ?
F14 Sb1 F15 94.3(4) . . ?
F12 Sb1 F15 93.1(4) . . ?
F11 Sb1 F15 95.2(4) . . ?
F14 Sb1 F13 87.8(5) . . ?
F12 Sb1 F13 89.6(5) . . ?
F11 Sb1 F13 168.7(4) . . ?
F15 Sb1 F13 96.1(4) . . ?
F14 Sb1 F1 86.5(4) . . ?
F12 Sb1 F1 86.1(4) . . ?
F11 Sb1 F1 84.3(3) . . ?
F15 Sb1 F1 179.1(3) . . ?
F13 Sb1 F1 84.4(4) . . ?
F25 Sb2 F23 96.2(4) . . ?
F25 Sb2 F21 94.0(4) . . ?
F23 Sb2 F21 169.8(4) . . ?
F25 Sb2 F24 95.2(4) . . ?
F23 Sb2 F24 89.7(4) . . ?
F21 Sb2 F24 88.7(5) . . ?
F25 Sb2 F22 92.5(4) . . ?
F23 Sb2 F22 90.4(5) . . ?
F21 Sb2 F22 89.9(5) . . ?
F24 Sb2 F22 172.3(4) . . ?
F25 Sb2 F1 177.5(4) . . ?
F23 Sb2 F1 85.6(4) . . ?
F21 Sb2 F1 84.3(4) . . ?
F24 Sb2 F1 86.5(4) . . ?
F22 Sb2 F1 85.8(4) . . ?
F34 Sb3 F31 90.2(4) . . ?
F34 Sb3 F35 93.3(4) . . ?
F31 Sb3 F35 96.0(4) . . ?
F34 Sb3 F33 90.2(4) . . ?
F31 Sb3 F33 167.3(4) . . ?
F35 Sb3 F33 96.6(4) . . ?
F34 Sb3 F32 172.9(4) . . ?
F31 Sb3 F32 88.5(4) . . ?
F35 Sb3 F32 93.8(4) . . ?
F33 Sb3 F32 89.5(4) . . ?
F34 Sb3 F3 86.1(4) . . ?
F31 Sb3 F3 84.7(3) . . ?
F35 Sb3 F3 179.0(3) . . ?
F33 Sb3 F3 82.7(3) . . ?
F32 Sb3 F3 86.9(4) . . ?
F43 Sb4 F45 97.5(4) . . ?
F43 Sb4 F44 89.4(5) . . ?
F45 Sb4 F44 95.7(4) . . ?
F43 Sb4 F42 90.1(4) . . ?
F45 Sb4 F42 92.1(4) . . ?
F44 Sb4 F42 172.2(4) . . ?
F43 Sb4 F41 171.3(4) . . ?
F45 Sb4 F41 91.1(4) . . ?
F44 Sb4 F41 90.4(5) . . ?
F42 Sb4 F41 88.9(4) . . ?
F43 Sb4 F3 86.1(4) . . ?
F45 Sb4 F3 175.8(4) . . ?
F44 Sb4 F3 86.5(4) . . ?
F42 Sb4 F3 85.7(4) . . ?
F41 Sb4 F3 85.3(4) . . ?
F53 Sb5 F54 89.4(5) . . ?
F53 Sb5 F52 88.6(6) . . ?
F54 Sb5 F52 170.6(4) . . ?
F53 Sb5 F51 171.8(4) . . ?
F54 Sb5 F51 90.2(5) . . ?
F52 Sb5 F51 90.5(5) . . ?
F53 Sb5 F55 95.8(4) . . ?
F54 Sb5 F55 94.6(4) . . ?
F52 Sb5 F55 94.7(4) . . ?
F51 Sb5 F55 92.4(4) . . ?
F53 Sb5 F5 86.7(4) . . ?
F54 Sb5 F5 85.9(3) . . ?
F52 Sb5 F5 84.8(4) . . ?
F51 Sb5 F5 85.0(4) . . ?
F55 Sb5 F5 177.4(4) . . ?
F62 Sb6 F64 173.0(4) . . ?
F62 Sb6 F63 88.0(4) . . ?
F64 Sb6 F63 90.9(4) . . ?
F62 Sb6 F65 92.7(4) . . ?
F64 Sb6 F65 94.3(4) . . ?
F63 Sb6 F65 97.1(3) . . ?
F62 Sb6 F61 88.5(4) . . ?
F64 Sb6 F61 91.3(4) . . ?
F63 Sb6 F61 169.3(3) . . ?
F65 Sb6 F61 93.1(4) . . ?
F62 Sb6 F5 86.5(4) . . ?
F64 Sb6 F5 86.5(4) . . ?
F63 Sb6 F5 84.7(3) . . ?
F65 Sb6 F5 178.0(3) . . ?
F61 Sb6 F5 85.0(3) . . ?
F51 Ag1 F32 143.0(3) . . ?
F51 Ag1 F45 79.4(3) . 6_765 ?
F32 Ag1 F45 121.1(3) . 6_765 ?
F51 Ag1 F42 106.1(3) . . ?
F32 Ag1 F42 79.8(3) . . ?
F45 Ag1 F42 137.9(3) 6_765 . ?
F51 Ag1 F33 149.5(3) . 5_665 ?
F32 Ag1 F33 67.4(3) . 5_665 ?
F45 Ag1 F33 83.8(3) 6_765 5_665 ?
F42 Ag1 F33 70.8(3) . 5_665 ?
F51 Ag1 F61 69.8(3) . . ?
F32 Ag1 F61 81.1(3) . . ?
F45 Ag1 F61 147.4(3) 6_765 . ?
F42 Ag1 F61 64.2(3) . . ?
F33 Ag1 F61 128.6(3) 5_665 . ?
F51 Ag1 F44 86.4(3) . 2 ?
F32 Ag1 F44 128.9(3) . 2 ?
F45 Ag1 F44 67.1(3) 6_765 2 ?
F42 Ag1 F44 71.5(3) . 2 ?
F33 Ag1 F44 63.6(3) 5_665 2 ?
F61 Ag1 F44 119.7(3) . 2 ?
F51 Ag1 F64 79.9(3) . 6_765 ?
F32 Ag1 F64 74.9(3) . 6_765 ?
F45 Ag1 F64 79.6(3) 6_765 6_765 ?
F42 Ag1 F64 142.4(3) . 6_765 ?
F33 Ag1 F64 121.8(2) 5_665 6_765 ?
F61 Ag1 F64 84.6(3) . 6_765 ?
F44 Ag1 F64 145.9(3) 2 6_765 ?
F62 Ag2 F22 137.7(3) . 8_656 ?
F62 Ag2 F12 134.8(3) . 8_656 ?
F22 Ag2 F12 68.9(3) 8_656 8_656 ?
F62 Ag2 F11 69.2(3) . . ?
F22 Ag2 F11 137.8(3) 8_656 . ?
F12 Ag2 F11 119.0(3) 8_656 . ?
F62 Ag2 F21 137.8(3) . . ?
F22 Ag2 F21 78.7(3) 8_656 . ?
F12 Ag2 F21 68.4(3) 8_656 . ?
F11 Ag2 F21 68.6(3) . . ?
F62 Ag2 F24 72.6(3) . 6_755 ?
F22 Ag2 F24 89.5(3) 8_656 6_755 ?
F12 Ag2 F24 72.4(3) 8_656 6_755 ?
F11 Ag2 F24 132.7(3) . 6_755 ?
F21 Ag2 F24 140.8(3) . 6_755 ?
F62 Ag2 F63 93.2(3) . 6_765 ?
F22 Ag2 F63 74.6(3) 8_656 6_765 ?
F12 Ag2 F63 132.0(3) 8_656 6_765 ?
F11 Ag2 F63 71.6(3) . 6_765 ?
F21 Ag2 F63 74.8(3) . 6_765 ?
F24 Ag2 F63 137.9(3) 6_755 6_765 ?
F62 Ag2 F23 68.6(3) . 3_645 ?
F22 Ag2 F23 142.5(3) 8_656 3_645 ?
F12 Ag2 F23 74.3(3) 8_656 3_645 ?
F11 Ag2 F23 68.1(3) . 3_645 ?
F21 Ag2 F23 94.3(3) . 3_645 ?
F24 Ag2 F23 72.7(3) 6_755 3_645 ?
F63 Ag2 F23 139.5(2) 6_765 3_645 ?
F62 Ag2 F52 63.2(3) . . ?
F22 Ag2 F52 76.6(3) 8_656 . ?
F12 Ag2 F52 136.2(3) 8_656 . ?
F11 Ag2 F52 104.7(3) . . ?
F21 Ag2 F52 130.3(3) . . ?
F24 Ag2 F52 81.2(3) 6_755 . ?
F63 Ag2 F52 57.4(3) 6_765 . ?
F23 Ag2 F52 130.1(3) 3_645 . ?
F13 Ag3 F54 99.5(3) . 6_765 ?
F13 Ag3 F65 91.5(3) . 6_665 ?
F54 Ag3 F65 162.5(3) 6_765 6_665 ?
F13 Ag3 F31 154.2(3) . 6_665 ?
F54 Ag3 F31 75.4(3) 6_765 6_665 ?
F65 Ag3 F31 88.8(3) 6_665 6_665 ?
F13 Ag3 F41 137.0(3) . 6_665 ?
F54 Ag3 F41 109.2(3) 6_765 6_665 ?
F65 Ag3 F41 70.0(3) 6_665 6_665 ?
F31 Ag3 F41 66.6(3) 6_665 6_665 ?
F13 Ag3 F55 64.5(3) . 1_455 ?
F54 Ag3 F55 125.5(3) 6_765 1_455 ?
F65 Ag3 F55 71.6(3) 6_665 1_455 ?
F31 Ag3 F55 139.0(3) 6_665 1_455 ?
F41 Ag3 F55 72.9(3) 6_665 1_455 ?
F13 Ag3 F15 93.9(3) . 6_665 ?
F54 Ag3 F15 78.5(3) 6_765 6_665 ?
F65 Ag3 F15 87.2(3) 6_665 6_665 ?
F31 Ag3 F15 60.3(2) 6_665 6_665 ?
F41 Ag3 F15 122.2(3) 6_665 6_665 ?
F55 Ag3 F15 148.4(2) 1_455 6_665 ?
F13 Ag3 F35 93.8(3) . . ?
F54 Ag3 F35 63.0(2) 6_765 . ?
F65 Ag3 F35 130.2(3) 6_665 . ?
F31 Ag3 F35 105.6(3) 6_665 . ?
F41 Ag3 F35 72.8(3) 6_665 . ?
F55 Ag3 F35 66.5(2) 1_455 . ?
F15 Ag3 F35 141.5(2) 6_665 . ?
Sb1 F1 Sb2 148.3(4) . . ?
Sb4 F3 Sb3 151.8(4) . . ?
Sb6 F5 Sb5 143.5(4) . . ?
Sb1 F11 Ag2 157.8(4) . . ?
Sb1 F12 Ag2 159.7(5) . 8_556 ?
Sb1 F13 Ag3 132.2(6) . . ?
Sb1 F15 Ag3 163.5(4) . 6_655 ?
Sb2 F21 Ag2 159.1(5) . . ?
Sb2 F22 Ag2 158.0(5) . 8_556 ?
Sb2 F23 Ag2 150.4(4) . 3_655 ?
Sb2 F24 Ag2 154.3(5) . 6_765 ?
Sb3 F31 Ag3 148.9(5) . 6_655 ?
Sb3 F32 Ag1 148.5(4) . . ?
Sb3 F33 Ag1 145.9(4) . 5_665 ?
Sb3 F35 Ag3 156.3(4) . . ?
Sb4 F41 Ag3 156.7(5) . 6_655 ?
Sb4 F42 Ag1 149.4(5) . . ?
Sb4 F44 Ag1 144.9(5) . 2_455 ?
Sb4 F45 Ag1 147.9(5) . 6_755 ?
Sb5 F51 Ag1 149.7(5) . . ?
Sb5 F52 Ag2 139.0(5) . . ?
Sb5 F54 Ag3 134.7(5) . 6_755 ?
Sb5 F55 Ag3 154.3(4) . 1_655 ?
Sb6 F61 Ag1 150.7(4) . . ?
Sb6 F62 Ag2 164.1(5) . . ?
Sb6 F63 Ag2 153.1(4) . 6_755 ?
Sb6 F64 Ag1 165.5(5) . 6_755 ?
Sb6 F65 Ag3 153.9(4) . 6_655 ?

loop_
_geom_bond_atom_site_label_1
_geom_bond_atom_site_label_2
_geom_bond_distance
_geom_bond_site_symmetry_2
_geom_bond_publ_flag
Sb1 F14 1.834(9) . ?
Sb1 F12 1.838(8) . ?
Sb1 F11 1.843(8) . ?
Sb1 F15 1.857(7) . ?
Sb1 F13 1.867(9) . ?
Sb1 F1 2.020(7) . ?
Sb2 F25 1.845(7) . ?
Sb2 F23 1.844(8) . ?
Sb2 F21 1.851(8) . ?
Sb2 F24 1.850(8) . ?
Sb2 F22 1.855(9) . ?
Sb2 F1 2.034(7) . ?
Sb3 F34 1.834(8) . ?
Sb3 F31 1.849(8) . ?
Sb3 F35 1.850(7) . ?
Sb3 F33 1.859(7) . ?
Sb3 F32 1.861(8) . ?
Sb3 F3 2.042(7) . ?
Sb4 F43 1.829(8) . ?
Sb4 F45 1.852(8) . ?
Sb4 F44 1.854(8) . ?
Sb4 F42 1.857(8) . ?
Sb4 F41 1.862(8) . ?
Sb4 F3 2.017(7) . ?
Sb5 F53 1.827(9) . ?
Sb5 F54 1.841(7) . ?
Sb5 F52 1.841(8) . ?
Sb5 F51 1.848(8) . ?
Sb5 F55 1.854(7) . ?
Sb5 F5 2.042(7) . ?
Sb6 F62 1.849(8) . ?
Sb6 F64 1.851(8) . ?
Sb6 F63 1.854(8) . ?
Sb6 F65 1.857(7) . ?
Sb6 F61 1.861(8) . ?
Sb6 F5 2.017(7) . ?
Ag1 F51 2.494(8) . ?
Ag1 F32 2.521(8) . ?
Ag1 F45 2.529(8) 6_765 ?
Ag1 F42 2.534(9) . ?
Ag1 F33 2.600(7) 5_665 ?
Ag1 F61 2.691(8) . ?
Ag1 F44 2.728(9) 2 ?
Ag1 F64 2.864(8) 6_765 ?
Ag2 F62 2.472(8) . ?
Ag2 F22 2.550(9) 8_656 ?
Ag2 F12 2.571(8) 8_656 ?
Ag2 F11 2.579(8) . ?
Ag2 F21 2.587(8) . ?
Ag2 F24 2.613(8) 6_755 ?
Ag2 F63 2.716(7) 6_765 ?
Ag2 F23 2.813(9) 3_645 ?
Ag2 F52 2.947(10) . ?
Ag3 F13 2.545(10) . ?
Ag3 F54 2.551(8) 6_765 ?
Ag3 F65 2.572(8) 6_665 ?
Ag3 F31 2.612(8) 6_665 ?
Ag3 F41 2.622(8) 6_665 ?
Ag3 F55 2.634(8) 1_455 ?
Ag3 F15 2.714(7) 6_665 ?
Ag3 F35 2.732(7) . ?
